data_7021479
loop_
_publ_author_name
'Zhu, Yan'
'Luo, Feng'
'Luo, Ming-Biao'
'Feng, Xue-Feng'
'Batten, Stuart R.'
'Sun, Gong-Ming'
'Liu, Shu-Juan'
'Xu, Wen-Yuan'

_publ_section_title
;
 Solvent-induced reversible single-crystal-to-single-crystal
 transformations observed in lanthanide complexes.
;
_journal_issue 24
_journal_name_full 'Dalton transactions (Cambridge, England : 2003)'
_journal_page_first 8545
_journal_page_last 8548
_journal_paper_doi 10.1039/c3dt50737h
_journal_volume 42
_journal_year 2013
_chemical_formula_sum 'C72 H58 Dy2 N4 O12'
_chemical_formula_weight 1496.22
_chemical_name_systematic
;
?
;
_space_group_IT_number 2
_symmetry_cell_setting triclinic
_symmetry_space_group_name_Hall '-P 1'
_symmetry_space_group_name_H-M 'P -1'
_atom_sites_solution_hydrogens geom
_atom_sites_solution_primary direct
_atom_sites_solution_secondary difmap
_audit_creation_method SHELXL-97
_cell_angle_alpha 83.021(4)
_cell_angle_beta 83.729(4)
_cell_angle_gamma 72.832(4)
_cell_formula_units_Z 2
_cell_length_a 13.1721(9)
_cell_length_b 14.3833(10)
_cell_length_c 17.4134(12)
_cell_measurement_reflns_used 9988
_cell_measurement_temperature 296(2)
_cell_measurement_theta_max 25.58
_cell_measurement_theta_min 2.36
_cell_volume 3119.4(4)
_computing_cell_refinement 'Bruker SMART'
_computing_data_collection 'Bruker SMART'
_computing_data_reduction 'Bruker SAINT'
_computing_molecular_graphics 'Bruker SHELXTL'
_computing_publication_material 'Bruker SHELXTL'
_computing_structure_refinement 'SHELXL-97 (Sheldrick, 1997)'
_computing_structure_solution 'SHELXS-97 (Sheldrick, 1990)'
_diffrn_ambient_temperature 296(2)
_diffrn_measured_fraction_theta_full 1.000
_diffrn_measured_fraction_theta_max 1.000
_diffrn_measurement_device_type 'CCD area detector'
_diffrn_measurement_method 'phi and omega scans'
_diffrn_radiation_monochromator graphite
_diffrn_radiation_source 'fine-focus sealed tube'
_diffrn_radiation_type MoK\a
_diffrn_radiation_wavelength 0.71073
_diffrn_reflns_av_R_equivalents 0.0356
_diffrn_reflns_av_unetI/netI 0.0300
_diffrn_reflns_limit_h_max 15
_diffrn_reflns_limit_h_min -15
_diffrn_reflns_limit_k_max 16
_diffrn_reflns_limit_k_min -17
_diffrn_reflns_limit_l_max 20
_diffrn_reflns_limit_l_min -20
_diffrn_reflns_number 45588
_diffrn_reflns_theta_full 25.00
_diffrn_reflns_theta_max 25.00
_diffrn_reflns_theta_min 1.49
_exptl_absorpt_coefficient_mu 2.445
_exptl_absorpt_correction_T_max 0.6673
_exptl_absorpt_correction_T_min 0.6406
_exptl_absorpt_correction_type multi-scan
_exptl_absorpt_process_details 'SADABS; Bruker, 2000'
_exptl_crystal_colour Colorless
_exptl_crystal_density_diffrn 1.593
_exptl_crystal_density_method 'not measured'
_exptl_crystal_description Block
_exptl_crystal_F_000 1492
_exptl_crystal_size_max 0.20
_exptl_crystal_size_mid 0.19
_exptl_crystal_size_min 0.18
_refine_diff_density_max 1.281
_refine_diff_density_min -0.720
_refine_diff_density_rms 0.085
_refine_ls_extinction_method none
_refine_ls_goodness_of_fit_ref 1.068
_refine_ls_hydrogen_treatment constr
_refine_ls_matrix_type full
_refine_ls_number_parameters 697
_refine_ls_number_reflns 10991
_refine_ls_number_restraints 44
_refine_ls_restrained_S_all 1.102
_refine_ls_R_factor_all 0.0435
_refine_ls_R_factor_gt 0.0322
_refine_ls_shift/su_max 0.018
_refine_ls_shift/su_mean 0.000
_refine_ls_structure_factor_coef Fsqd
_refine_ls_weighting_details 'calc w=1/[\s^2^(Fo^2^)+(0.0417P)^2^+4.4846P] where P=(Fo^2^+2Fc^2^)/3'
_refine_ls_weighting_scheme calc
_refine_ls_wR_factor_gt 0.0831
_refine_ls_wR_factor_ref 0.0900
_reflns_number_gt 8930
_reflns_number_total 10991
_reflns_threshold_expression >2sigma(I)
_cod_data_source_file c3dt50737h.txt
_cod_data_source_block 2_1(calcination)
_cod_depositor_comments
;
The following automatic conversions were performed:

'_symmetry_cell_setting' value 'Triclinic' changed to 'triclinic'
according to /home/saulius/struct/CIF-dictionaries/cif_core.dic
dictionary named 'cif_core.dic' version 2.4.2 from
2011-04-26.

'_exptl_absorpt_correction_type' value 'Multi-scan'
changed to 'multi-scan' according to
/home/saulius/struct/CIF-dictionaries/cif_core.dic dictionary named
'cif_core.dic' version 2.4.2 from 2011-04-26.

Automatic conversion script
Id: cif_fix_values 1891 2012-01-12 08:04:46Z andrius 
;
_cod_original_sg_symbol_H-M P-1
_cod_database_code 7021479

loop_
_symmetry_equiv_pos_as_xyz
'x, y, z'
'-x, -y, -z'

loop_
_atom_site_label
_atom_site_type_symbol
_atom_site_fract_x
_atom_site_fract_y
_atom_site_fract_z
_atom_site_U_iso_or_equiv
_atom_site_adp_type
_atom_site_occupancy
_atom_site_symmetry_multiplicity
_atom_site_calc_flag
_atom_site_refinement_flags
C1 C 0.5658(5) 0.1055(4) 0.5806(3) 0.0586(14) Uani 1 1 d .
C2 C 0.6223(5) 0.1080(3) 0.6474(3) 0.087(2) Uani 1 1 d G
C3 C 0.5724(5) 0.1135(4) 0.7219(3) 0.125(3) Uani 1 1 d GU
H3 H 0.5010 0.1148 0.7305 0.149 Uiso 1 1 calc R
C4 C 0.6291(6) 0.1171(5) 0.7838(3) 0.161(4) Uani 1 1 d GU
H4 H 0.5957 0.1208 0.8337 0.193 Uiso 1 1 calc R
C5 C 0.7357(6) 0.1151(4) 0.7711(4) 0.136(3) Uani 1 1 d GU
H5 H 0.7736 0.1175 0.8124 0.163 Uiso 1 1 calc R
C6 C 0.7856(5) 0.1096(4) 0.6965(4) 0.137(3) Uani 1 1 d GU
H6 H 0.8569 0.1083 0.6880 0.164 Uiso 1 1 calc R
C7 C 0.7289(5) 0.1061(4) 0.6346(3) 0.115(4) Uani 1 1 d GD
C8 C 0.7798(8) 0.1038(8) 0.5594(6) 0.153(4) Uani 1 1 d D
H8A H 0.7963 0.1644 0.5440 0.229 Uiso 1 1 calc R
H8B H 0.7335 0.0945 0.5240 0.229 Uiso 1 1 calc R
H8C H 0.8444 0.0508 0.5588 0.229 Uiso 1 1 calc R
C9 C 0.3740(4) 0.3365(4) 0.4439(3) 0.0496(12) Uani 1 1 d .
C10 C 0.3658(3) 0.4435(2) 0.4439(2) 0.0611(15) Uani 1 1 d G
C11 C 0.2826(3) 0.4975(3) 0.4910(3) 0.086(2) Uani 1 1 d G
H11 H 0.2331 0.4684 0.5178 0.103 Uiso 1 1 calc R
C12 C 0.2734(4) 0.5949(3) 0.4981(3) 0.121(3) Uani 1 1 d G
H12 H 0.2178 0.6310 0.5296 0.146 Uiso 1 1 calc R
C13 C 0.3475(5) 0.6384(2) 0.4581(4) 0.119(3) Uani 1 1 d G
H13 H 0.3413 0.7035 0.4629 0.143 Uiso 1 1 calc R
C14 C 0.4307(4) 0.5844(3) 0.4110(3) 0.100(3) Uani 1 1 d G
H14 H 0.4802 0.6135 0.3843 0.120 Uiso 1 1 calc R
C15 C 0.4399(3) 0.4870(3) 0.4040(2) 0.0791(19) Uani 1 1 d G
C16 C 0.5317(8) 0.4365(7) 0.3506(6) 0.132(4) Uani 1 1 d .
H16A H 0.5748 0.4795 0.3329 0.199 Uiso 1 1 calc R
H16B H 0.5051 0.4193 0.3068 0.199 Uiso 1 1 calc R
H16C H 0.5741 0.3784 0.3779 0.199 Uiso 1 1 calc R
C17 C 0.3519(4) -0.0050(4) 0.6193(3) 0.0448(11) Uani 1 1 d .
C18 C 0.2711(3) -0.0102(2) 0.68646(16) 0.0475(12) Uani 1 1 d G
C19 C 0.2250(3) 0.0753(2) 0.7223(2) 0.0678(16) Uani 1 1 d G
H19 H 0.2416 0.1325 0.7027 0.081 Uiso 1 1 calc R
C20 C 0.1540(3) 0.0751(3) 0.7875(2) 0.087(2) Uani 1 1 d G
H20 H 0.1232 0.1323 0.8115 0.104 Uiso 1 1 calc R
C21 C 0.1291(3) -0.0104(3) 0.81689(19) 0.085(2) Uani 1 1 d G
H21 H 0.0816 -0.0105 0.8605 0.101 Uiso 1 1 calc R
C22 C 0.1752(3) -0.0959(3) 0.7810(2) 0.0710(17) Uani 1 1 d G
H22 H 0.1586 -0.1531 0.8007 0.085 Uiso 1 1 calc R
C23 C 0.2462(3) -0.0958(2) 0.7158(2) 0.0542(13) Uani 1 1 d G
C24 C 0.2875(5) -0.1907(5) 0.6778(4) 0.0778(18) Uani 1 1 d .
H24A H 0.2551 -0.2382 0.7050 0.117 Uiso 1 1 calc R
H24B H 0.3634 -0.2146 0.6796 0.117 Uiso 1 1 calc R
H24C H 0.2699 -0.1795 0.6248 0.117 Uiso 1 1 calc R
N4 N 0.2167(2) 0.1468(3) 0.44256(19) 0.0550(11) Uani 1 1 d G
C25 C 0.1430(3) 0.1485(3) 0.50632(17) 0.0769(18) Uani 1 1 d G
H25 H 0.1624 0.1509 0.5557 0.092 Uiso 1 1 calc R
C26 C 0.0404(3) 0.1467(4) 0.4963(3) 0.105(3) Uani 1 1 d G
H26 H -0.0089 0.1479 0.5390 0.126 Uiso 1 1 calc R
C27 C 0.0114(2) 0.1432(4) 0.4226(3) 0.101(3) Uani 1 1 d G
H27 H -0.0573 0.1420 0.4159 0.121 Uiso 1 1 calc R
C28 C 0.0851(3) 0.1415(3) 0.3588(2) 0.0750(18) Uani 1 1 d GD
C29 C 0.1877(3) 0.1433(3) 0.36880(17) 0.0559(13) Uani 1 1 d G
C30 C 0.0596(6) 0.1370(5) 0.2842(4) 0.098(3) Uani 1 1 d D
H30 H -0.0075 0.1323 0.2768 0.117 Uiso 1 1 calc R
C31 C 0.1331(6) 0.1394(5) 0.2203(4) 0.089(2) Uani 1 1 d D
H31 H 0.1152 0.1363 0.1707 0.107 Uiso 1 1 calc R
N3 N 0.3603(3) 0.1529(2) 0.32104(14) 0.0545(11) Uani 1 1 d G
C32 C 0.2610(2) 0.1457(3) 0.30742(19) 0.0549(14) Uani 1 1 d G
C33 C 0.2356(3) 0.1467(3) 0.2319(2) 0.0702(17) Uani 1 1 d GD
C34 C 0.3094(4) 0.1550(3) 0.16992(16) 0.094(2) Uani 1 1 d G
H34 H 0.2924 0.1558 0.1194 0.113 Uiso 1 1 calc R
C35 C 0.4087(4) 0.1623(4) 0.18354(16) 0.092(2) Uani 1 1 d G
H35 H 0.4582 0.1678 0.1421 0.110 Uiso 1 1 calc R
C36 C 0.4342(2) 0.1612(3) 0.2591(2) 0.0758(18) Uani 1 1 d G
H36 H 0.5006 0.1660 0.2682 0.091 Uiso 1 1 calc R
C37 C 0.1476(4) 0.1669(4) 0.9788(3) 0.0459(12) Uani 1 1 d .
C38 C 0.1953(3) 0.05818(17) 0.9928(2) 0.0454(11) Uani 1 1 d G
C39 C 0.1258(2) 0.0048(2) 1.0241(2) 0.0549(13) Uani 1 1 d G
H39 H 0.0548 0.0368 1.0375 0.066 Uiso 1 1 calc R
C40 C 0.1623(3) -0.0966(2) 1.0353(2) 0.0676(16) Uani 1 1 d G
H40 H 0.1157 -0.1323 1.0563 0.081 Uiso 1 1 calc R
C41 C 0.2683(3) -0.14452(17) 1.0153(3) 0.0794(19) Uani 1 1 d G
H41 H 0.2927 -0.2123 1.0228 0.095 Uiso 1 1 calc R
C42 C 0.3379(2) -0.0911(3) 0.9839(3) 0.086(2) Uani 1 1 d G
H42 H 0.4088 -0.1232 0.9705 0.103 Uiso 1 1 calc R
C43 C 0.3014(2) 0.0103(2) 0.9727(2) 0.0670(16) Uani 1 1 d G
C44 C 0.3807(5) 0.0637(5) 0.9349(6) 0.112(3) Uani 1 1 d .
H44A H 0.3842 0.1117 0.9675 0.167 Uiso 1 1 calc R
H44B H 0.3582 0.0954 0.8853 0.167 Uiso 1 1 calc R
H44C H 0.4499 0.0177 0.9280 0.167 Uiso 1 1 calc R
C45 C 0.0464(4) 0.3965(4) 1.1277(3) 0.0566(14) Uani 1 1 d .
C46 C 0.0715(5) 0.3993(3) 1.2094(2) 0.093(3) Uani 1 1 d G
C47 C 0.1725(5) 0.4005(3) 1.2245(3) 0.106(3) Uani 1 1 d G
H47 H 0.2247 0.4002 1.1839 0.128 Uiso 1 1 calc R
C48 C 0.1957(5) 0.4021(4) 1.3002(4) 0.137(3) Uani 1 1 d GU
H48 H 0.2633 0.4028 1.3103 0.165 Uiso 1 1 calc R
C49 C 0.1177(6) 0.4025(4) 1.3609(2) 0.133(3) Uani 1 1 d GU
H49 H 0.1332 0.4036 1.4116 0.159 Uiso 1 1 calc R
C50 C 0.0166(5) 0.4013(4) 1.3458(3) 0.136(4) Uani 1 1 d G
H50 H -0.0355 0.4016 1.3864 0.163 Uiso 1 1 calc R
C51 C -0.0065(4) 0.3998(4) 1.2701(3) 0.116(3) Uani 1 1 d GD
C52 C -0.1083(6) 0.3950(6) 1.2529(4) 0.093(2) Uani 1 1 d D
H52A H -0.1548 0.3989 1.2996 0.140 Uiso 1 1 calc R
H52B H -0.1003 0.3343 1.2319 0.140 Uiso 1 1 calc R
H52C H -0.1381 0.4485 1.2157 0.140 Uiso 1 1 calc R
C53 C 0.2003(4) 0.5171(4) 0.9670(3) 0.0484(12) Uani 1 1 d .
C54 C 0.3074(3) 0.5273(3) 0.9376(2) 0.0570(14) Uani 1 1 d G
C55 C 0.3101(3) 0.6171(3) 0.8990(3) 0.0772(19) Uani 1 1 d G
H55 H 0.2477 0.6684 0.8959 0.093 Uiso 1 1 calc R
C56 C 0.4060(5) 0.6302(4) 0.8650(3) 0.115(3) Uani 1 1 d G
H56 H 0.4078 0.6903 0.8392 0.138 Uiso 1 1 calc R
C57 C 0.4992(3) 0.5535(5) 0.8695(3) 0.128(4) Uani 1 1 d G
H57 H 0.5634 0.5622 0.8468 0.154 Uiso 1 1 calc R
C58 C 0.4966(3) 0.4637(4) 0.9081(3) 0.121(3) Uani 1 1 d G
H58 H 0.5589 0.4123 0.9112 0.145 Uiso 1 1 calc R
C59 C 0.4007(3) 0.4506(3) 0.9421(3) 0.083(2) Uani 1 1 d G
C60 C 0.4067(6) 0.3508(6) 0.9892(6) 0.111(3) Uani 1 1 d .
H60A H 0.3948 0.3068 0.9562 0.167 Uiso 1 1 calc R
H60B H 0.3531 0.3598 1.0319 0.167 Uiso 1 1 calc R
H60C H 0.4758 0.3240 1.0087 0.167 Uiso 1 1 calc R
N1 N 0.1469(3) 0.3490(3) 0.82684(14) 0.0582(11) Uani 1 1 d G
C61 C 0.2546(3) 0.3436(3) 0.81818(19) 0.0756(18) Uani 1 1 d G
H61 H 0.2902 0.3447 0.8612 0.091 Uiso 1 1 calc R
C62 C 0.3093(2) 0.3364(4) 0.7452(2) 0.091(2) Uani 1 1 d G
H62 H 0.3813 0.3328 0.7394 0.109 Uiso 1 1 calc R
C63 C 0.2562(3) 0.3347(3) 0.68087(17) 0.083(2) Uani 1 1 d G
H63 H 0.2928 0.3299 0.6320 0.100 Uiso 1 1 calc R
C64 C 0.1485(3) 0.3401(3) 0.68953(16) 0.0675(16) Uani 1 1 d GD
C65 C 0.0939(2) 0.3473(3) 0.76251(19) 0.0561(13) Uani 1 1 d G
C66 C 0.0929(6) 0.3382(5) 0.6259(3) 0.0792(19) Uani 1 1 d D
H66 H 0.1276 0.3348 0.5764 0.095 Uiso 1 1 calc R
C67 C -0.0148(6) 0.3413(5) 0.6368(3) 0.083(2) Uani 1 1 d D
H67 H -0.0520 0.3411 0.5944 0.099 Uiso 1 1 calc R
N2 N -0.0605(2) 0.3507(2) 0.84923(15) 0.0516(10) Uani 1 1 d G
C68 C -0.0112(2) 0.3486(3) 0.77443(18) 0.0519(13) Uani 1 1 d G
C69 C -0.0673(3) 0.3446(3) 0.71239(14) 0.0644(15) Uani 1 1 d GD
C70 C -0.1728(3) 0.3427(3) 0.7251(2) 0.0755(18) Uani 1 1 d G
H70 H -0.2103 0.3400 0.6836 0.091 Uiso 1 1 calc R
C71 C -0.2220(2) 0.3448(3) 0.7999(2) 0.0758(18) Uani 1 1 d G
H71 H -0.2926 0.3435 0.8085 0.091 Uiso 1 1 calc R
C72 C -0.1659(3) 0.3488(3) 0.86198(17) 0.0644(15) Uani 1 1 d G
H72 H -0.1989 0.3502 0.9120 0.077 Uiso 1 1 calc R
Dy1 Dy 0.411844(17) 0.134932(15) 0.461634(12) 0.03809(7) Uani 1 1 d .
Dy2 Dy 0.047610(18) 0.366147(15) 0.963359(12) 0.04182(8) Uani 1 1 d .
O1 O 0.0696(4) 0.3170(3) 1.0991(2) 0.0794(13) Uani 1 1 d .
O2 O 0.1306(3) 0.5925(2) 0.9872(2) 0.0525(8) Uani 1 1 d .
O3 O 0.0489(3) 0.1999(2) 0.9720(2) 0.0589(10) Uani 1 1 d .
O4 O 0.2049(3) 0.2234(2) 0.9740(2) 0.0576(9) Uani 1 1 d .
O5 O 0.0147(3) 0.4758(2) 1.0878(2) 0.0531(9) Uani 1 1 d .
O6 O 0.1863(3) 0.4341(3) 0.9686(2) 0.0554(9) Uani 1 1 d .
O7 O 0.3421(3) 0.0766(2) 0.58091(19) 0.0526(9) Uani 1 1 d .
O8 O 0.5054(4) 0.1834(3) 0.5535(2) 0.0750(12) Uani 1 1 d .
O9 O 0.4247(3) -0.0819(2) 0.60752(19) 0.0514(8) Uani 1 1 d .
O10 O 0.3094(3) 0.3004(2) 0.4877(2) 0.0580(9) Uani 1 1 d .
O11 O 0.4449(3) 0.2839(3) 0.4012(2) 0.0603(10) Uani 1 1 d .
O12 O 0.5733(3) 0.0249(2) 0.55575(19) 0.0522(8) Uani 1 1 d .

loop_
_atom_site_aniso_label
_atom_site_aniso_U_11
_atom_site_aniso_U_22
_atom_site_aniso_U_33
_atom_site_aniso_U_23
_atom_site_aniso_U_13
_atom_site_aniso_U_12
C1 0.090(4) 0.038(3) 0.052(3) 0.001(2) -0.021(3) -0.023(3)
C2 0.132(6) 0.043(3) 0.097(5) 0.000(3) -0.068(5) -0.023(4)
C3 0.230(8) 0.081(5) 0.064(4) -0.020(4) -0.068(5) -0.021(5)
C4 0.229(9) 0.131(7) 0.120(7) -0.013(6) -0.056(7) -0.031(7)
C5 0.186(6) 0.087(5) 0.150(6) -0.014(5) -0.082(6) -0.036(5)
C6 0.178(6) 0.083(4) 0.167(6) -0.002(5) -0.083(6) -0.044(4)
C7 0.186(10) 0.046(4) 0.123(7) 0.015(4) -0.091(7) -0.031(5)
C8 0.102(7) 0.129(9) 0.235(14) -0.012(9) -0.016(8) -0.046(7)
C9 0.064(3) 0.039(3) 0.045(3) -0.001(2) -0.014(3) -0.011(2)
C10 0.085(4) 0.038(3) 0.061(3) 0.001(2) -0.023(3) -0.015(3)
C11 0.104(5) 0.046(4) 0.105(5) -0.016(3) -0.010(4) -0.012(4)
C12 0.154(9) 0.054(5) 0.147(8) -0.037(5) 0.001(7) -0.008(5)
C13 0.177(10) 0.055(5) 0.134(8) 0.001(5) -0.032(7) -0.045(6)
C14 0.143(7) 0.063(5) 0.110(6) -0.001(4) -0.023(5) -0.050(5)
C15 0.118(6) 0.055(4) 0.074(4) 0.004(3) -0.013(4) -0.041(4)
C16 0.177(10) 0.107(7) 0.134(8) -0.024(6) 0.057(7) -0.092(7)
C17 0.046(3) 0.047(3) 0.039(3) -0.001(2) -0.001(2) -0.013(2)
C18 0.044(3) 0.056(3) 0.040(3) 0.000(2) -0.001(2) -0.013(2)
C19 0.076(4) 0.063(4) 0.054(3) -0.008(3) 0.016(3) -0.010(3)
C20 0.090(5) 0.101(6) 0.062(4) -0.031(4) 0.023(4) -0.017(4)
C21 0.079(4) 0.126(6) 0.051(4) -0.006(4) 0.020(3) -0.043(4)
C22 0.060(4) 0.102(5) 0.056(3) 0.007(3) -0.001(3) -0.037(4)
C23 0.051(3) 0.067(4) 0.047(3) 0.004(3) -0.005(2) -0.024(3)
C24 0.082(4) 0.067(4) 0.091(5) -0.005(3) 0.005(4) -0.037(4)
N4 0.049(2) 0.047(3) 0.066(3) -0.005(2) -0.004(2) -0.010(2)
C25 0.052(3) 0.081(5) 0.093(5) -0.014(4) 0.007(3) -0.015(3)
C26 0.054(4) 0.125(7) 0.131(7) -0.019(6) 0.015(4) -0.022(4)
C27 0.048(4) 0.102(6) 0.153(8) -0.010(5) -0.010(5) -0.022(4)
C28 0.067(4) 0.061(4) 0.102(5) 0.002(3) -0.038(4) -0.018(3)
C29 0.054(3) 0.039(3) 0.073(4) -0.001(3) -0.019(3) -0.008(2)
C30 0.090(5) 0.070(5) 0.144(8) 0.010(5) -0.069(5) -0.025(4)
C31 0.121(6) 0.061(4) 0.098(6) 0.006(4) -0.075(5) -0.025(4)
N3 0.064(3) 0.050(3) 0.049(2) 0.000(2) -0.010(2) -0.015(2)
C32 0.067(4) 0.037(3) 0.059(3) 0.006(2) -0.030(3) -0.008(2)
C33 0.107(5) 0.044(3) 0.062(4) 0.005(3) -0.036(4) -0.019(3)
C34 0.151(8) 0.072(5) 0.059(4) 0.002(3) -0.041(5) -0.023(5)
C35 0.117(6) 0.101(6) 0.047(4) 0.008(3) -0.010(4) -0.019(5)
C36 0.089(5) 0.088(5) 0.042(3) 0.009(3) -0.003(3) -0.019(4)
C37 0.053(3) 0.040(3) 0.042(3) -0.010(2) -0.003(2) -0.007(2)
C38 0.050(3) 0.038(3) 0.046(3) -0.007(2) -0.006(2) -0.007(2)
C39 0.053(3) 0.045(3) 0.062(3) 0.001(2) -0.009(3) -0.009(2)
C40 0.078(4) 0.049(3) 0.078(4) 0.011(3) -0.015(3) -0.025(3)
C41 0.088(5) 0.044(3) 0.092(5) -0.001(3) -0.009(4) 0.001(3)
C42 0.074(4) 0.049(4) 0.115(6) 0.000(4) 0.010(4) 0.003(3)
C43 0.061(4) 0.054(3) 0.077(4) -0.001(3) 0.004(3) -0.008(3)
C44 0.063(4) 0.067(5) 0.179(9) 0.009(5) 0.036(5) -0.005(3)
C45 0.065(3) 0.050(3) 0.049(3) -0.001(3) -0.012(3) -0.006(3)
C46 0.156(8) 0.041(3) 0.062(4) -0.008(3) -0.028(5) 0.009(4)
C47 0.174(9) 0.045(4) 0.102(6) -0.005(3) -0.087(6) -0.007(4)
C48 0.200(10) 0.084(5) 0.120(6) -0.010(5) -0.065(6) -0.009(6)
C49 0.210(10) 0.078(5) 0.089(6) -0.003(5) -0.037(6) -0.003(6)
C50 0.271(13) 0.054(4) 0.074(5) -0.010(4) -0.083(7) -0.007(6)
C51 0.167(10) 0.055(5) 0.120(8) 0.000(4) -0.038(7) -0.017(5)
C52 0.115(6) 0.087(5) 0.074(5) -0.003(4) -0.003(4) -0.028(5)
C53 0.053(3) 0.049(3) 0.046(3) -0.009(2) -0.005(2) -0.016(2)
C54 0.051(3) 0.074(4) 0.054(3) -0.016(3) -0.003(2) -0.025(3)
C55 0.080(4) 0.106(6) 0.064(4) -0.011(4) -0.001(3) -0.054(4)
C56 0.117(7) 0.181(10) 0.080(5) -0.011(6) 0.008(5) -0.101(7)
C57 0.087(6) 0.228(13) 0.103(7) -0.030(7) 0.019(5) -0.099(8)
C58 0.052(4) 0.185(10) 0.134(8) -0.063(7) 0.005(5) -0.031(5)
C59 0.051(4) 0.113(6) 0.092(5) -0.040(4) -0.007(3) -0.020(4)
C60 0.082(5) 0.088(6) 0.156(8) -0.027(5) -0.042(5) 0.006(4)
N1 0.062(3) 0.059(3) 0.052(3) -0.012(2) 0.001(2) -0.015(2)
C61 0.067(4) 0.093(5) 0.065(4) -0.021(3) 0.013(3) -0.022(4)
C62 0.079(5) 0.110(6) 0.081(5) -0.023(4) 0.019(4) -0.029(4)
C63 0.095(5) 0.084(5) 0.063(4) -0.015(3) 0.025(4) -0.023(4)
C64 0.091(5) 0.056(4) 0.052(3) -0.015(3) 0.006(3) -0.015(3)
C65 0.074(4) 0.047(3) 0.046(3) -0.013(2) 0.001(3) -0.014(3)
C66 0.109(6) 0.073(4) 0.050(4) -0.018(3) 0.002(4) -0.015(4)
C67 0.129(6) 0.071(4) 0.046(3) -0.016(3) -0.024(4) -0.016(4)
N2 0.065(3) 0.037(2) 0.053(3) -0.0072(19) -0.007(2) -0.012(2)
C68 0.072(4) 0.039(3) 0.041(3) -0.009(2) -0.006(2) -0.008(2)
C69 0.086(4) 0.048(3) 0.061(4) -0.014(3) -0.014(3) -0.015(3)
C70 0.087(5) 0.067(4) 0.079(4) -0.021(3) -0.028(4) -0.020(3)
C71 0.073(4) 0.076(4) 0.089(5) -0.029(4) -0.015(4) -0.026(3)
C72 0.072(4) 0.058(4) 0.070(4) -0.016(3) -0.005(3) -0.026(3)
Dy1 0.04381(13) 0.03229(12) 0.03656(12) -0.00112(9) -0.00109(9) -0.00995(9)
Dy2 0.04789(14) 0.03409(13) 0.04159(13) -0.00568(9) -0.00264(10) -0.00827(10)
O1 0.133(4) 0.043(2) 0.047(2) -0.0045(17) -0.017(2) 0.001(2)
O2 0.053(2) 0.046(2) 0.058(2) -0.0117(16) 0.0036(17) -0.0135(17)
O3 0.050(2) 0.0371(19) 0.089(3) -0.0077(18) -0.0141(19) -0.0075(16)
O4 0.052(2) 0.040(2) 0.080(3) -0.0082(18) -0.0033(18) -0.0118(17)
O5 0.058(2) 0.044(2) 0.054(2) 0.0082(16) -0.0127(17) -0.0110(16)
O6 0.049(2) 0.047(2) 0.070(2) -0.0133(17) -0.0050(17) -0.0103(16)
O7 0.061(2) 0.043(2) 0.0441(19) 0.0014(15) 0.0062(16) -0.0060(16)
O8 0.109(3) 0.039(2) 0.083(3) 0.0030(19) -0.049(3) -0.018(2)
O9 0.050(2) 0.0420(19) 0.054(2) 0.0031(15) 0.0076(16) -0.0084(16)
O10 0.063(2) 0.0391(19) 0.066(2) -0.0063(17) 0.0079(19) -0.0096(17)
O11 0.080(3) 0.041(2) 0.056(2) -0.0023(17) 0.0113(19) -0.0179(19)
O12 0.067(2) 0.044(2) 0.052(2) -0.0123(16) -0.0014(17) -0.0236(17)

loop_
_atom_type_symbol
_atom_type_description
_atom_type_scat_dispersion_real
_atom_type_scat_dispersion_imag
_atom_type_scat_source
C C 0.0033 0.0016 'International Tables Vol C Tables 4.2.6.8 and 6.1.1.4'
H H 0.0000 0.0000 'International Tables Vol C Tables 4.2.6.8 and 6.1.1.4'
N N 0.0061 0.0033 'International Tables Vol C Tables 4.2.6.8 and 6.1.1.4'
O O 0.0106 0.0060 'International Tables Vol C Tables 4.2.6.8 and 6.1.1.4'
Dy Dy -0.1892 4.4098 'International Tables Vol C Tables 4.2.6.8 and 6.1.1.4'

loop_
_geom_angle_atom_site_label_1
_geom_angle_atom_site_label_2
_geom_angle_atom_site_label_3
_geom_angle
_geom_angle_site_symmetry_1
_geom_angle_site_symmetry_3
O8 C1 O12 122.0(5) . .
O8 C1 C2 117.9(5) . .
O12 C1 C2 119.9(5) . .
O8 C1 Dy1 51.8(3) . .
O12 C1 Dy1 70.3(3) . .
C2 C1 Dy1 167.0(4) . .
C3 C2 C7 120.0 . .
C3 C2 C1 122.0(5) . .
C7 C2 C1 118.0(5) . .
C4 C3 C2 120.0 . .
C4 C3 H3 120.0 . .
C2 C3 H3 120.0 . .
C3 C4 C5 120.0 . .
C3 C4 H4 120.0 . .
C5 C4 H4 120.0 . .
C4 C5 C6 120.0 . .
C4 C5 H5 120.0 . .
C6 C5 H5 120.0 . .
C7 C6 C5 120.0 . .
C7 C6 H6 120.0 . .
C5 C6 H6 120.0 . .
C6 C7 C2 120.0 . .
C6 C7 C8 119.1(6) . .
C2 C7 C8 120.9(6) . .
C7 C8 H8A 109.5 . .
C7 C8 H8B 109.5 . .
H8A C8 H8B 109.5 . .
C7 C8 H8C 109.5 . .
H8A C8 H8C 109.5 . .
H8B C8 H8C 109.5 . .
O11 C9 O10 120.3(5) . .
O11 C9 C10 120.0(5) . .
O10 C9 C10 119.6(4) . .
O11 C9 Dy1 59.9(3) . .
O10 C9 Dy1 61.2(3) . .
C10 C9 Dy1 170.9(3) . .
C11 C10 C15 120.0 . .
C11 C10 C9 116.4(3) . .
C15 C10 C9 123.5(3) . .
C12 C11 C10 120.0 . .
C12 C11 H11 120.0 . .
C10 C11 H11 120.0 . .
C13 C12 C11 120.0 . .
C13 C12 H12 120.0 . .
C11 C12 H12 120.0 . .
C12 C13 C14 120.0 . .
C12 C13 H13 120.0 . .
C14 C13 H13 120.0 . .
C15 C14 C13 120.0 . .
C15 C14 H14 120.0 . .
C13 C14 H14 120.0 . .
C14 C15 C10 120.0 . .
C14 C15 C16 115.3(4) . .
C10 C15 C16 124.7(4) . .
C15 C16 H16A 109.5 . .
C15 C16 H16B 109.5 . .
H16A C16 H16B 109.5 . .
C15 C16 H16C 109.5 . .
H16A C16 H16C 109.5 . .
H16B C16 H16C 109.5 . .
O9 C17 O7 125.6(4) . .
O9 C17 C18 117.2(4) . .
O7 C17 C18 117.2(4) . .
C19 C18 C23 120.0 . .
C19 C18 C17 116.5(3) . .
C23 C18 C17 123.4(3) . .
C18 C19 C20 120.0 . .
C18 C19 H19 120.0 . .
C20 C19 H19 120.0 . .
C21 C20 C19 120.0 . .
C21 C20 H20 120.0 . .
C19 C20 H20 120.0 . .
C20 C21 C22 120.0 . .
C20 C21 H21 120.0 . .
C22 C21 H21 120.0 . .
C23 C22 C21 120.0 . .
C23 C22 H22 120.0 . .
C21 C22 H22 120.0 . .
C22 C23 C18 120.0 . .
C22 C23 C24 116.3(3) . .
C18 C23 C24 123.6(3) . .
C23 C24 H24A 109.5 . .
C23 C24 H24B 109.5 . .
H24A C24 H24B 109.5 . .
C23 C24 H24C 109.5 . .
H24A C24 H24C 109.5 . .
H24B C24 H24C 109.5 . .
C25 N4 C29 120.0 . .
C25 N4 Dy1 120.26(18) . .
C29 N4 Dy1 119.52(18) . .
N4 C25 C26 120.0 . .
N4 C25 H25 120.0 . .
C26 C25 H25 120.0 . .
C25 C26 C27 120.0 . .
C25 C26 H26 120.0 . .
C27 C26 H26 120.0 . .
C26 C27 C28 120.0 . .
C26 C27 H27 120.0 . .
C28 C27 H27 120.0 . .
C30 C28 C29 118.2(5) . .
C30 C28 C27 121.8(5) . .
C29 C28 C27 120.0 . .
C32 C29 C28 121.8(3) . .
C32 C29 N4 118.2(3) . .
C28 C29 N4 120.0 . .
C28 C30 C31 121.1(6) . .
C28 C30 H30 119.5 . .
C31 C30 H30 119.5 . .
C30 C31 C33 119.4(6) . .
C30 C31 H31 120.3 . .
C33 C31 H31 120.3 . .
C32 N3 C36 120.0 . .
C32 N3 Dy1 119.34(17) . .
C36 N3 Dy1 120.42(17) . .
C29 C32 N3 118.9(3) . .
C29 C32 C33 121.0(3) . .
N3 C32 C33 120.0 . .
C32 C33 C34 120.0 . .
C32 C33 C31 118.3(4) . .
C34 C33 C31 121.7(4) . .
C35 C34 C33 120.0 . .
C35 C34 H34 120.0 . .
C33 C34 H34 120.0 . .
C34 C35 C36 120.0 . .
C34 C35 H35 120.0 . .
C36 C35 H35 120.0 . .
C35 C36 N3 120.0 . .
C35 C36 H36 120.0 . .
N3 C36 H36 120.0 . .
O4 C37 O3 120.7(5) . .
O4 C37 C38 120.7(4) . .
O3 C37 C38 118.6(4) . .
O4 C37 Dy2 62.3(3) . .
O3 C37 Dy2 58.6(2) . .
C38 C37 Dy2 175.2(3) . .
C39 C38 C43 120.0 . .
C39 C38 C37 116.3(3) . .
C43 C38 C37 123.6(3) . .
C38 C39 C40 120.0 . .
C38 C39 H39 120.0 . .
C40 C39 H39 120.0 . .
C41 C40 C39 120.0 . .
C41 C40 H40 120.0 . .
C39 C40 H40 120.0 . .
C42 C41 C40 120.0 . .
C42 C41 H41 120.0 . .
C40 C41 H41 120.0 . .
C41 C42 C43 120.0 . .
C41 C42 H42 120.0 . .
C43 C42 H42 120.0 . .
C42 C43 C38 120.0 . .
C42 C43 C44 117.1(3) . .
C38 C43 C44 122.8(3) . .
C43 C44 H44A 109.5 . .
C43 C44 H44B 109.5 . .
H44A C44 H44B 109.5 . .
C43 C44 H44C 109.5 . .
H44A C44 H44C 109.5 . .
H44B C44 H44C 109.5 . .
O1 C45 O5 121.8(5) . .
O1 C45 C46 119.9(4) . .
O5 C45 C46 117.7(5) . .
O1 C45 Dy2 52.9(3) . .
O5 C45 Dy2 69.0(3) . .
C46 C45 Dy2 167.2(4) . .
C47 C46 C51 120.0 . .
C47 C46 C45 120.2(5) . .
C51 C46 C45 119.8(5) . .
C48 C47 C46 120.0 . .
C48 C47 H47 120.0 . .
C46 C47 H47 120.0 . .
C47 C48 C49 120.0 . .
C47 C48 H48 120.0 . .
C49 C48 H48 120.0 . .
C50 C49 C48 120.0 . .
C50 C49 H49 120.0 . .
C48 C49 H49 120.0 . .
C49 C50 C51 120.0 . .
C49 C50 H50 120.0 . .
C51 C50 H50 120.0 . .
C50 C51 C46 120.0 . .
C50 C51 C52 121.4(5) . .
C46 C51 C52 118.5(5) . .
C51 C52 H52A 109.5 . .
C51 C52 H52B 109.5 . .
H52A C52 H52B 109.5 . .
C51 C52 H52C 109.5 . .
H52A C52 H52C 109.5 . .
H52B C52 H52C 109.5 . .
O2 C53 O6 125.1(5) . .
O2 C53 C54 117.3(4) . .
O6 C53 C54 117.5(4) . .
C55 C54 C59 120.0 . .
C55 C54 C53 116.6(3) . .
C59 C54 C53 123.3(3) . .
C56 C55 C54 120.0 . .
C56 C55 H55 120.0 . .
C54 C55 H55 120.0 . .
C57 C56 C55 120.0 . .
C57 C56 H56 120.0 . .
C55 C56 H56 120.0 . .
C58 C57 C56 120.0 . .
C58 C57 H57 120.0 . .
C56 C57 H57 120.0 . .
C57 C58 C59 120.0 . .
C57 C58 H58 120.0 . .
C59 C58 H58 120.0 . .
C58 C59 C54 120.0 . .
C58 C59 C60 116.4(4) . .
C54 C59 C60 123.5(4) . .
C59 C60 H60A 109.5 . .
C59 C60 H60B 109.5 . .
H60A C60 H60B 109.5 . .
C59 C60 H60C 109.5 . .
H60A C60 H60C 109.5 . .
H60B C60 H60C 109.5 . .
C61 N1 C65 120.0 . .
C61 N1 Dy2 118.89(17) . .
C65 N1 Dy2 121.10(17) . .
N1 C61 C62 120.0 . .
N1 C61 H61 120.0 . .
C62 C61 H61 120.0 . .
C63 C62 C61 120.0 . .
C63 C62 H62 120.0 . .
C61 C62 H62 120.0 . .
C62 C63 C64 120.0 . .
C62 C63 H63 120.0 . .
C64 C63 H63 120.0 . .
C65 C64 C63 120.0 . .
C65 C64 C66 118.7(4) . .
C63 C64 C66 121.3(4) . .
C68 C65 C64 122.1(3) . .
C68 C65 N1 117.9(3) . .
C64 C65 N1 120.0 . .
C67 C66 C64 120.0(5) . .
C67 C66 H66 120.0 . .
C64 C66 H66 120.0 . .
C66 C67 C69 120.1(5) . .
C66 C67 H67 120.0 . .
C69 C67 H67 120.0 . .
C68 N2 C72 120.0 . .
C68 N2 Dy2 118.46(16) . .
C72 N2 Dy2 121.49(16) . .
C65 C68 C69 120.2(3) . .
C65 C68 N2 119.7(3) . .
C69 C68 N2 120.0 . .
C68 C69 C70 120.0 . .
C68 C69 C67 118.9(4) . .
C70 C69 C67 121.1(4) . .
C69 C70 C71 120.0 . .
C69 C70 H70 120.0 . .
C71 C70 H70 120.0 . .
C72 C71 C70 120.0 . .
C72 C71 H71 120.0 . .
C70 C71 H71 120.0 . .
C71 C72 N2 120.0 . .
C71 C72 H72 120.0 . .
N2 C72 H72 120.0 . .
O12 Dy1 O9 75.84(12) 2_656 2_656
O12 Dy1 O7 76.91(12) 2_656 .
O9 Dy1 O7 132.01(11) 2_656 .
O12 Dy1 O8 124.31(12) 2_656 .
O9 Dy1 O8 86.67(15) 2_656 .
O7 Dy1 O8 77.21(14) . .
O12 Dy1 O11 144.56(12) 2_656 .
O9 Dy1 O11 76.38(12) 2_656 .
O7 Dy1 O11 138.53(12) . .
O8 Dy1 O11 75.19(13) . .
O12 Dy1 O10 152.67(13) 2_656 .
O9 Dy1 O10 129.18(12) 2_656 .
O7 Dy1 O10 89.23(12) . .
O8 Dy1 O10 73.74(13) . .
O11 Dy1 O10 53.58(12) . .
O12 Dy1 N3 78.98(11) 2_656 .
O9 Dy1 N3 77.29(11) 2_656 .
O7 Dy1 N3 133.87(12) . .
O8 Dy1 N3 147.63(13) . .
O11 Dy1 N3 73.80(12) . .
O10 Dy1 N3 94.83(12) . .
O12 Dy1 N4 79.12(12) 2_656 .
O9 Dy1 N4 136.21(12) 2_656 .
O7 Dy1 N4 74.20(12) . .
O8 Dy1 N4 137.01(14) . .
O11 Dy1 N4 107.20(12) . .
O10 Dy1 N4 74.44(12) . .
N3 Dy1 N4 62.94(10) . .
O12 Dy1 C9 164.85(13) 2_656 .
O9 Dy1 C9 102.25(14) 2_656 .
O7 Dy1 C9 113.56(14) . .
O8 Dy1 C9 70.08(13) . .
O11 Dy1 C9 26.73(14) . .
O10 Dy1 C9 27.06(14) . .
N3 Dy1 C9 85.93(13) . .
N4 Dy1 C9 92.91(14) . .
O12 Dy1 O12 75.74(12) 2_656 .
O9 Dy1 O12 67.21(11) 2_656 .
O7 Dy1 O12 68.22(11) . .
O8 Dy1 O12 48.93(11) . .
O11 Dy1 O12 112.54(12) . .
O10 Dy1 O12 121.03(11) . .
N3 Dy1 O12 140.32(10) . .
N4 Dy1 O12 138.42(10) . .
C9 Dy1 O12 117.76(12) . .
O12 Dy1 C1 100.47(14) 2_656 .
O9 Dy1 C1 76.86(15) 2_656 .
O7 Dy1 C1 70.24(15) . .
O8 Dy1 C1 23.93(13) . .
O11 Dy1 C1 94.16(14) . .
O10 Dy1 C1 96.69(14) . .
N3 Dy1 C1 153.44(14) . .
N4 Dy1 C1 143.46(14) . .
C9 Dy1 C1 93.60(14) . .
O12 Dy1 C1 25.02(12) . .
O5 Dy2 O6 75.09(12) 2_567 .
O5 Dy2 O2 77.90(12) 2_567 2_567
O6 Dy2 O2 133.28(12) . 2_567
O5 Dy2 O3 150.47(13) 2_567 .
O6 Dy2 O3 130.08(12) . .
O2 Dy2 O3 89.49(12) 2_567 .
O5 Dy2 O1 124.33(13) 2_567 .
O6 Dy2 O1 84.87(15) . .
O2 Dy2 O1 79.83(15) 2_567 .
O3 Dy2 O1 78.35(14) . .
O5 Dy2 O4 145.09(13) 2_567 .
O6 Dy2 O4 76.42(12) . .
O2 Dy2 O4 136.97(12) 2_567 .
O3 Dy2 O4 53.73(12) . .
O1 Dy2 O4 72.10(14) . .
O5 Dy2 N1 81.45(12) 2_567 .
O6 Dy2 N1 76.24(12) . .
O2 Dy2 N1 135.70(11) 2_567 .
O3 Dy2 N1 89.69(13) . .
O1 Dy2 N1 142.84(14) . .
O4 Dy2 N1 72.49(12) . .
O5 Dy2 N2 77.27(11) 2_567 .
O6 Dy2 N2 132.98(12) . .
O2 Dy2 N2 74.82(11) 2_567 .
O3 Dy2 N2 73.67(11) . .
O1 Dy2 N2 142.02(14) . .
O4 Dy2 N2 109.15(11) . .
N1 Dy2 N2 62.54(10) . .
O5 Dy2 O5 75.13(12) 2_567 .
O6 Dy2 O5 68.27(11) . .
O2 Dy2 O5 68.34(11) 2_567 .
O3 Dy2 O5 124.91(12) . .
O1 Dy2 O5 49.23(11) . .
O4 Dy2 O5 112.00(11) . .
N1 Dy2 O5 141.31(11) . .
N2 Dy2 O5 137.56(10) . .
O5 Dy2 C37 162.38(13) 2_567 .
O6 Dy2 C37 103.17(14) . .
O2 Dy2 C37 113.42(14) 2_567 .
O3 Dy2 C37 26.92(13) . .
O1 Dy2 C37 72.34(13) . .
O4 Dy2 C37 26.85(13) . .
N1 Dy2 C37 81.13(13) . .
N2 Dy2 C37 92.32(12) . .
O5 Dy2 C37 121.00(12) . .
O5 Dy2 C45 100.06(14) 2_567 .
O6 Dy2 C45 74.75(15) . .
O2 Dy2 C45 73.35(14) 2_567 .
O3 Dy2 C45 101.70(15) . .
O1 Dy2 C45 24.32(13) . .
O4 Dy2 C45 91.43(14) . .
N1 Dy2 C45 149.43(14) . .
N2 Dy2 C45 147.87(13) . .
O5 Dy2 C45 24.93(12) . .
C37 Dy2 C45 96.27(14) . .
C45 O1 Dy2 102.8(3) . .
C53 O2 Dy2 137.2(3) . 2_567
C37 O3 Dy2 94.5(3) . .
C37 O4 Dy2 90.9(3) . .
C45 O5 Dy2 169.0(4) . 2_567
C45 O5 Dy2 86.1(3) . .
Dy2 O5 Dy2 104.87(12) 2_567 .
C53 O6 Dy2 138.9(3) . .
C17 O7 Dy1 136.7(3) . .
C1 O8 Dy1 104.3(3) . .
C17 O9 Dy1 140.7(3) . 2_656
C9 O10 Dy1 91.8(3) . .
C9 O11 Dy1 93.4(3) . .
C1 O12 Dy1 167.5(3) . 2_656
C1 O12 Dy1 84.6(3) . .
Dy1 O12 Dy1 104.26(12) 2_656 .

loop_
_geom_bond_atom_site_label_1
_geom_bond_atom_site_label_2
_geom_bond_distance
_geom_bond_site_symmetry_2
C1 O8 1.241(6) .
C1 O12 1.259(6) .
C1 C2 1.457(6) .
C1 Dy1 2.963(5) .
C2 C3 1.3900 .
C2 C7 1.3900 .
C3 C4 1.3900 .
C3 H3 0.9300 .
C4 C5 1.3900 .
C4 H4 0.9300 .
C5 C6 1.3900 .
C5 H5 0.9300 .
C6 C7 1.3900 .
C6 H6 0.9300 .
C7 C8 1.405(8) .
C8 H8A 0.9600 .
C8 H8B 0.9600 .
C8 H8C 0.9600 .
C9 O11 1.251(6) .
C9 O10 1.264(6) .
C9 C10 1.511(6) .
C9 Dy1 2.778(5) .
C10 C11 1.3900 .
C10 C15 1.3900 .
C11 C12 1.3900 .
C11 H11 0.9300 .
C12 C13 1.3900 .
C12 H12 0.9300 .
C13 C14 1.3900 .
C13 H13 0.9300 .
C14 C15 1.3900 .
C14 H14 0.9300 .
C15 C16 1.502(9) .
C16 H16A 0.9600 .
C16 H16B 0.9600 .
C16 H16C 0.9600 .
C17 O9 1.253(6) .
C17 O7 1.257(6) .
C17 C18 1.504(5) .
C18 C19 1.3900 .
C18 C23 1.3900 .
C19 C20 1.3900 .
C19 H19 0.9300 .
C20 C21 1.3900 .
C20 H20 0.9300 .
C21 C22 1.3900 .
C21 H21 0.9300 .
C22 C23 1.3900 .
C22 H22 0.9300 .
C23 C24 1.517(7) .
C24 H24A 0.9600 .
C24 H24B 0.9600 .
C24 H24C 0.9600 .
N4 C25 1.3900 .
N4 C29 1.3900 .
N4 Dy1 2.581(3) .
C25 C26 1.3900 .
C25 H25 0.9300 .
C26 C27 1.3900 .
C26 H26 0.9300 .
C27 C28 1.3900 .
C27 H27 0.9300 .
C28 C30 1.389(7) .
C28 C29 1.3900 .
C29 C32 1.364(4) .
C30 C31 1.398(7) .
C30 H30 0.9300 .
C31 C33 1.421(6) .
C31 H31 0.9300 .
N3 C32 1.3900 .
N3 C36 1.3900 .
N3 Dy1 2.574(2) .
C32 C33 1.3900 .
C33 C34 1.3900 .
C34 C35 1.3900 .
C34 H34 0.9300 .
C35 C36 1.3900 .
C35 H35 0.9300 .
C36 H36 0.9300 .
C37 O4 1.252(6) .
C37 O3 1.259(6) .
C37 C38 1.503(5) .
C37 Dy2 2.772(5) .
C38 C39 1.3900 .
C38 C43 1.3900 .
C39 C40 1.3900 .
C39 H39 0.9300 .
C40 C41 1.3900 .
C40 H40 0.9300 .
C41 C42 1.3900 .
C41 H41 0.9300 .
C42 C43 1.3900 .
C42 H42 0.9300 .
C43 C44 1.523(7) .
C44 H44A 0.9600 .
C44 H44B 0.9600 .
C44 H44C 0.9600 .
C45 O1 1.244(6) .
C45 O5 1.244(6) .
C45 C46 1.503(6) .
C45 Dy2 2.945(5) .
C46 C47 1.3900 .
C46 C51 1.3900 .
C47 C48 1.3900 .
C47 H47 0.9300 .
C48 C49 1.3900 .
C48 H48 0.9300 .
C49 C50 1.3900 .
C49 H49 0.9300 .
C50 C51 1.3900 .
C50 H50 0.9300 .
C51 C52 1.428(7) .
C52 H52A 0.9600 .
C52 H52B 0.9600 .
C52 H52C 0.9600 .
C53 O2 1.256(6) .
C53 O6 1.256(6) .
C53 C54 1.491(6) .
C54 C55 1.3900 .
C54 C59 1.3900 .
C55 C56 1.3900 .
C55 H55 0.9300 .
C56 C57 1.3900 .
C56 H56 0.9300 .
C57 C58 1.3900 .
C57 H57 0.9300 .
C58 C59 1.3900 .
C58 H58 0.9300 .
C59 C60 1.549(9) .
C60 H60A 0.9600 .
C60 H60B 0.9600 .
C60 H60C 0.9600 .
N1 C61 1.3900 .
N1 C65 1.3900 .
N1 Dy2 2.588(2) .
C61 C62 1.3900 .
C61 H61 0.9300 .
C62 C63 1.3900 .
C62 H62 0.9300 .
C63 C64 1.3900 .
C63 H63 0.9300 .
C64 C65 1.3900 .
C64 C66 1.401(6) .
C65 C68 1.372(4) .
C66 C67 1.399(7) .
C66 H66 0.9300 .
C67 C69 1.418(6) .
C67 H67 0.9300 .
N2 C68 1.3900 .
N2 C72 1.3900 .
N2 Dy2 2.634(2) .
C68 C69 1.3900 .
C69 C70 1.3900 .
C70 C71 1.3900 .
C70 H70 0.9300 .
C71 C72 1.3900 .
C71 H71 0.9300 .
C72 H72 0.9300 .
Dy1 O12 2.303(3) 2_656
Dy1 O9 2.314(3) 2_656
Dy1 O7 2.340(3) .
Dy1 O8 2.402(4) .
Dy1 O11 2.407(3) .
Dy1 O10 2.435(3) .
Dy1 O12 2.803(4) .
Dy2 O5 2.281(3) 2_567
Dy2 O6 2.327(4) .
Dy2 O2 2.337(3) 2_567
Dy2 O3 2.372(3) .
Dy2 O1 2.408(4) .
Dy2 O4 2.454(3) .
Dy2 O5 2.755(4) .
O2 Dy2 2.337(3) 2_567
O5 Dy2 2.281(3) 2_567
O9 Dy1 2.314(3) 2_656
O12 Dy1 2.303(3) 2_656

loop_
_geom_torsion_atom_site_label_1
_geom_torsion_atom_site_label_2
_geom_torsion_atom_site_label_3
_geom_torsion_atom_site_label_4
_geom_torsion
_geom_torsion_site_symmetry_1
_geom_torsion_site_symmetry_4
O8 C1 C2 C3 77.3(6) . .
O12 C1 C2 C3 -97.6(6) . .
Dy1 C1 C2 C3 42.4(19) . .
O8 C1 C2 C7 -101.8(6) . .
O12 C1 C2 C7 83.2(6) . .
Dy1 C1 C2 C7 -136.8(16) . .
C7 C2 C3 C4 0.0 . .
C1 C2 C3 C4 -179.2(5) . .
C2 C3 C4 C5 0.0 . .
C3 C4 C5 C6 0.0 . .
C4 C5 C6 C7 0.0 . .
C5 C6 C7 C2 0.0 . .
C5 C6 C7 C8 177.9(7) . .
C3 C2 C7 C6 0.0 . .
C1 C2 C7 C6 179.2(4) . .
C3 C2 C7 C8 -177.9(7) . .
C1 C2 C7 C8 1.3(7) . .
O11 C9 C10 C11 177.9(4) . .
O10 C9 C10 C11 -2.8(6) . .
Dy1 C9 C10 C11 -95(2) . .
O11 C9 C10 C15 -6.3(6) . .
O10 C9 C10 C15 173.1(4) . .
Dy1 C9 C10 C15 81(2) . .
C15 C10 C11 C12 0.0 . .
C9 C10 C11 C12 176.0(4) . .
C10 C11 C12 C13 0.0 . .
C11 C12 C13 C14 0.0 . .
C12 C13 C14 C15 0.0 . .
C13 C14 C15 C10 0.0 . .
C13 C14 C15 C16 179.0(6) . .
C11 C10 C15 C14 0.0 . .
C9 C10 C15 C14 -175.7(4) . .
C11 C10 C15 C16 -178.9(7) . .
C9 C10 C15 C16 5.4(7) . .
O9 C17 C18 C19 150.2(4) . .
O7 C17 C18 C19 -28.1(5) . .
O9 C17 C18 C23 -26.0(6) . .
O7 C17 C18 C23 155.6(4) . .
C23 C18 C19 C20 0.0 . .
C17 C18 C19 C20 -176.4(4) . .
C18 C19 C20 C21 0.0 . .
C19 C20 C21 C22 0.0 . .
C20 C21 C22 C23 0.0 . .
C21 C22 C23 C18 0.0 . .
C21 C22 C23 C24 -176.5(4) . .
C19 C18 C23 C22 0.0 . .
C17 C18 C23 C22 176.1(4) . .
C19 C18 C23 C24 176.2(5) . .
C17 C18 C23 C24 -7.6(5) . .
C29 N4 C25 C26 0.0 . .
Dy1 N4 C25 C26 -174.7(2) . .
N4 C25 C26 C27 0.0 . .
C25 C26 C27 C28 0.0 . .
C26 C27 C28 C30 179.3(5) . .
C26 C27 C28 C29 0.0 . .
C30 C28 C29 C32 3.3(5) . .
C27 C28 C29 C32 -177.3(4) . .
C30 C28 C29 N4 -179.4(5) . .
C27 C28 C29 N4 0.0 . .
C25 N4 C29 C32 177.4(4) . .
Dy1 N4 C29 C32 -7.9(3) . .
C25 N4 C29 C28 0.0 . .
Dy1 N4 C29 C28 174.7(2) . .
C29 C28 C30 C31 -3.3(8) . .
C27 C28 C30 C31 177.3(5) . .
C28 C30 C31 C33 -0.1(10) . .
C28 C29 C32 N3 176.4(2) . .
N4 C29 C32 N3 -0.9(4) . .
C28 C29 C32 C33 0.2(4) . .
N4 C29 C32 C33 -177.1(2) . .
C36 N3 C32 C29 -176.2(4) . .
Dy1 N3 C32 C29 9.3(3) . .
C36 N3 C32 C33 0.0 . .
Dy1 N3 C32 C33 -174.4(2) . .
C29 C32 C33 C34 176.2(4) . .
N3 C32 C33 C34 0.0 . .
C29 C32 C33 C31 -3.7(5) . .
N3 C32 C33 C31 -179.8(4) . .
C30 C31 C33 C32 3.6(8) . .
C30 C31 C33 C34 -176.3(5) . .
C32 C33 C34 C35 0.0 . .
C31 C33 C34 C35 179.8(5) . .
C33 C34 C35 C36 0.0 . .
C34 C35 C36 N3 0.0 . .
C32 N3 C36 C35 0.0 . .
Dy1 N3 C36 C35 174.4(2) . .
O4 C37 C38 C39 157.9(4) . .
O3 C37 C38 C39 -22.0(5) . .
Dy2 C37 C38 C39 31(4) . .
O4 C37 C38 C43 -25.3(6) . .
O3 C37 C38 C43 154.7(4) . .
Dy2 C37 C38 C43 -153(4) . .
C43 C38 C39 C40 0.0 . .
C37 C38 C39 C40 176.9(4) . .
C38 C39 C40 C41 0.0 . .
C39 C40 C41 C42 0.0 . .
C40 C41 C42 C43 0.0 . .
C41 C42 C43 C38 0.0 . .
C41 C42 C43 C44 -177.4(6) . .
C39 C38 C43 C42 0.0 . .
C37 C38 C43 C42 -176.6(4) . .
C39 C38 C43 C44 177.3(6) . .
C37 C38 C43 C44 0.6(6) . .
O1 C45 C46 C47 83.7(6) . .
O5 C45 C46 C47 -87.7(6) . .
Dy2 C45 C46 C47 31.4(19) . .
O1 C45 C46 C51 -95.6(6) . .
O5 C45 C46 C51 93.0(5) . .
Dy2 C45 C46 C51 -147.9(16) . .
C51 C46 C47 C48 0.0 . .
C45 C46 C47 C48 -179.3(4) . .
C46 C47 C48 C49 0.0 . .
C47 C48 C49 C50 0.0 . .
C48 C49 C50 C51 0.0 . .
C49 C50 C51 C46 0.0 . .
C49 C50 C51 C52 177.7(6) . .
C47 C46 C51 C50 0.0 . .
C45 C46 C51 C50 179.3(4) . .
C47 C46 C51 C52 -177.8(6) . .
C45 C46 C51 C52 1.5(6) . .
O2 C53 C54 C55 -31.1(5) . .
O6 C53 C54 C55 147.8(4) . .
O2 C53 C54 C59 153.7(4) . .
O6 C53 C54 C59 -27.5(6) . .
C59 C54 C55 C56 0.0 . .
C53 C54 C55 C56 -175.4(4) . .
C54 C55 C56 C57 0.0 . .
C55 C56 C57 C58 0.0 . .
C56 C57 C58 C59 0.0 . .
C57 C58 C59 C54 0.0 . .
C57 C58 C59 C60 -175.5(5) . .
C55 C54 C59 C58 0.0 . .
C53 C54 C59 C58 175.1(4) . .
C55 C54 C59 C60 175.1(6) . .
C53 C54 C59 C60 -9.8(6) . .
C65 N1 C61 C62 0.0 . .
Dy2 N1 C61 C62 -178.7(2) . .
N1 C61 C62 C63 0.0 . .
C61 C62 C63 C64 0.0 . .
C62 C63 C64 C65 0.0 . .
C62 C63 C64 C66 -179.8(5) . .
C63 C64 C65 C68 -177.2(4) . .
C66 C64 C65 C68 2.6(5) . .
C63 C64 C65 N1 0.0 . .
C66 C64 C65 N1 179.8(5) . .
C61 N1 C65 C68 177.3(4) . .
Dy2 N1 C65 C68 -4.1(3) . .
C61 N1 C65 C64 0.0 . .
Dy2 N1 C65 C64 178.6(2) . .
C65 C64 C66 C67 -1.4(8) . .
C63 C64 C66 C67 178.4(5) . .
C64 C66 C67 C69 -1.1(10) . .
C64 C65 C68 C69 -1.2(4) . .
N1 C65 C68 C69 -178.4(2) . .
C64 C65 C68 N2 176.6(2) . .
N1 C65 C68 N2 -0.6(4) . .
C72 N2 C68 C65 -177.9(3) . .
Dy2 N2 C68 C65 4.8(3) . .
C72 N2 C68 C69 0.0 . .
Dy2 N2 C68 C69 -177.3(2) . .
C65 C68 C69 C70 177.8(4) . .
N2 C68 C69 C70 0.0 . .
C65 C68 C69 C67 -1.3(4) . .
N2 C68 C69 C67 -179.2(4) . .
C66 C67 C69 C68 2.5(8) . .
C66 C67 C69 C70 -176.7(5) . .
C68 C69 C70 C71 0.0 . .
C67 C69 C70 C71 179.2(4) . .
C69 C70 C71 C72 0.0 . .
C70 C71 C72 N2 0.0 . .
C68 N2 C72 C71 0.0 . .
Dy2 N2 C72 C71 177.3(2) . .
C32 N3 Dy1 O12 74.2(2) . 2_656
C36 N3 Dy1 O12 -100.2(2) . 2_656
C32 N3 Dy1 O9 152.0(2) . 2_656
C36 N3 Dy1 O9 -22.40(19) . 2_656
C32 N3 Dy1 O7 14.7(3) . .
C36 N3 Dy1 O7 -159.7(2) . .
C32 N3 Dy1 O8 -145.8(2) . .
C36 N3 Dy1 O8 39.8(3) . .
C32 N3 Dy1 O11 -128.7(2) . .
C36 N3 Dy1 O11 56.9(2) . .
C32 N3 Dy1 O10 -78.9(2) . .
C36 N3 Dy1 O10 106.7(2) . .
C32 N3 Dy1 N4 -9.07(18) . .
C36 N3 Dy1 N4 176.5(2) . .
C32 N3 Dy1 C9 -104.4(2) . .
C36 N3 Dy1 C9 81.1(2) . .
C32 N3 Dy1 O12 125.3(2) . .
C36 N3 Dy1 O12 -49.1(2) . .
C32 N3 Dy1 C1 165.6(3) . .
C36 N3 Dy1 C1 -8.8(4) . .
C25 N4 Dy1 O12 100.2(2) . 2_656
C29 N4 Dy1 O12 -74.4(2) . 2_656
C25 N4 Dy1 O9 156.2(2) . 2_656
C29 N4 Dy1 O9 -18.5(3) . 2_656
C25 N4 Dy1 O7 20.9(2) . .
C29 N4 Dy1 O7 -153.8(2) . .
C25 N4 Dy1 O8 -29.2(3) . .
C29 N4 Dy1 O8 156.1(2) . .
C25 N4 Dy1 O11 -115.8(2) . .
C29 N4 Dy1 O11 69.6(2) . .
C25 N4 Dy1 O10 -72.8(2) . .
C29 N4 Dy1 O10 112.6(2) . .
C25 N4 Dy1 N3 -176.7(2) . .
C29 N4 Dy1 N3 8.65(19) . .
C25 N4 Dy1 C9 -92.7(2) . .
C29 N4 Dy1 C9 92.6(2) . .
C25 N4 Dy1 O12 46.7(3) . .
C29 N4 Dy1 O12 -127.9(2) . .
C25 N4 Dy1 C1 7.3(3) . .
C29 N4 Dy1 C1 -167.4(2) . .
O11 C9 Dy1 O12 -66.2(7) . 2_656
O10 C9 Dy1 O12 104.0(6) . 2_656
C10 C9 Dy1 O12 -158(2) . 2_656
O11 C9 Dy1 O9 14.8(3) . 2_656
O10 C9 Dy1 O9 -175.0(3) . 2_656
C10 C9 Dy1 O9 -77(2) . 2_656
O11 C9 Dy1 O7 162.1(3) . .
O10 C9 Dy1 O7 -27.7(3) . .
C10 C9 Dy1 O7 70(2) . .
O11 C9 Dy1 O8 96.6(3) . .
O10 C9 Dy1 O8 -93.1(3) . .
C10 C9 Dy1 O8 4(2) . .
O10 C9 Dy1 O11 170.2(5) . .
C10 C9 Dy1 O11 -92(2) . .
O11 C9 Dy1 O10 -170.2(5) . .
C10 C9 Dy1 O10 98(2) . .
O11 C9 Dy1 N3 -61.3(3) . .
O10 C9 Dy1 N3 109.0(3) . .
C10 C9 Dy1 N3 -153(2) . .
O11 C9 Dy1 N4 -123.9(3) . .
O10 C9 Dy1 N4 46.4(3) . .
C10 C9 Dy1 N4 144(2) . .
O11 C9 Dy1 O12 85.3(3) . .
O10 C9 Dy1 O12 -104.5(3) . .
C10 C9 Dy1 O12 -7(2) . .
O11 C9 Dy1 C1 92.1(3) . .
O10 C9 Dy1 C1 -97.7(3) . .
C10 C9 Dy1 C1 0(2) . .
O8 C1 Dy1 O12 -175.1(4) . 2_656
O12 C1 Dy1 O12 8.8(4) . 2_656
C2 C1 Dy1 O12 -135.0(17) . 2_656
O8 C1 Dy1 O9 112.2(4) . 2_656
O12 C1 Dy1 O9 -63.9(3) . 2_656
C2 C1 Dy1 O9 152.4(18) . 2_656
O8 C1 Dy1 O7 -103.3(4) . .
O12 C1 Dy1 O7 80.6(3) . .
C2 C1 Dy1 O7 -63.1(17) . .
O12 C1 Dy1 O8 -176.1(6) . .
C2 C1 Dy1 O8 40.1(16) . .
O8 C1 Dy1 O11 37.3(4) . .
O12 C1 Dy1 O11 -138.8(3) . .
C2 C1 Dy1 O11 77.4(17) . .
O8 C1 Dy1 O10 -16.5(4) . .
O12 C1 Dy1 O10 167.4(3) . .
C2 C1 Dy1 O10 23.6(17) . .
O8 C1 Dy1 N3 98.6(5) . .
O12 C1 Dy1 N3 -77.5(4) . .
C2 C1 Dy1 N3 138.7(16) . .
O8 C1 Dy1 N4 -89.3(4) . .
O12 C1 Dy1 N4 94.6(4) . .
C2 C1 Dy1 N4 -49.2(18) . .
O8 C1 Dy1 C9 10.5(4) . .
O12 C1 Dy1 C9 -165.6(3) . .
C2 C1 Dy1 C9 50.6(17) . .
O8 C1 Dy1 O12 176.1(6) . .
C2 C1 Dy1 O12 -143.8(19) . .
C61 N1 Dy2 O5 103.1(2) . 2_567
C65 N1 Dy2 O5 -75.5(2) . 2_567
C61 N1 Dy2 O6 26.45(19) . .
C65 N1 Dy2 O6 -152.2(2) . .
C61 N1 Dy2 O2 165.9(2) . 2_567
C65 N1 Dy2 O2 -12.8(3) . 2_567
C61 N1 Dy2 O3 -105.2(2) . .
C65 N1 Dy2 O3 76.2(2) . .
C61 N1 Dy2 O1 -35.1(3) . .
C65 N1 Dy2 O1 146.2(2) . .
C61 N1 Dy2 O4 -53.4(2) . .
C65 N1 Dy2 O4 128.0(2) . .
C61 N1 Dy2 N2 -176.9(2) . .
C65 N1 Dy2 N2 4.49(18) . .
C61 N1 Dy2 O5 50.2(3) . .
C65 N1 Dy2 O5 -128.5(2) . .
C61 N1 Dy2 C37 -79.5(2) . .
C65 N1 Dy2 C37 101.8(2) . .
C61 N1 Dy2 C45 7.8(3) . .
C65 N1 Dy2 C45 -170.9(3) . .
C68 N2 Dy2 O5 82.25(19) . 2_567
C72 N2 Dy2 O5 -95.0(2) . 2_567
C68 N2 Dy2 O6 27.1(2) . .
C72 N2 Dy2 O6 -150.22(19) . .
C68 N2 Dy2 O2 163.0(2) . 2_567
C72 N2 Dy2 O2 -14.32(19) . 2_567
C68 N2 Dy2 O3 -103.0(2) . .
C72 N2 Dy2 O3 79.7(2) . .
C68 N2 Dy2 O1 -147.2(2) . .
C72 N2 Dy2 O1 35.5(3) . .
C68 N2 Dy2 O4 -62.0(2) . .
C72 N2 Dy2 O4 120.71(19) . .
C68 N2 Dy2 N1 -4.63(17) . .
C72 N2 Dy2 N1 178.1(2) . .
C68 N2 Dy2 O5 132.70(19) . .
C72 N2 Dy2 O5 -44.6(2) . .
C68 N2 Dy2 C37 -83.4(2) . .
C72 N2 Dy2 C37 99.3(2) . .
C68 N2 Dy2 C45 170.9(2) . .
C72 N2 Dy2 C45 -6.3(3) . .
O4 C37 Dy2 O5 77.2(6) . 2_567
O3 C37 Dy2 O5 -98.5(5) . 2_567
C38 C37 Dy2 O5 -153(4) . 2_567
O4 C37 Dy2 O6 -5.0(3) . .
O3 C37 Dy2 O6 179.3(3) . .
C38 C37 Dy2 O6 124(4) . .
O4 C37 Dy2 O2 -155.3(3) . 2_567
O3 C37 Dy2 O2 29.0(3) . 2_567
C38 C37 Dy2 O2 -26(4) . 2_567
O4 C37 Dy2 O3 175.7(5) . .
C38 C37 Dy2 O3 -55(4) . .
O4 C37 Dy2 O1 -85.1(3) . .
O3 C37 Dy2 O1 99.1(3) . .
C38 C37 Dy2 O1 44(4) . .
O3 C37 Dy2 O4 -175.7(5) . .
C38 C37 Dy2 O4 129(4) . .
O4 C37 Dy2 N1 68.5(3) . .
O3 C37 Dy2 N1 -107.2(3) . .
C38 C37 Dy2 N1 -162(4) . .
O4 C37 Dy2 N2 130.3(3) . .
O3 C37 Dy2 N2 -45.4(3) . .
C38 C37 Dy2 N2 -100(4) . .
O4 C37 Dy2 O5 -77.3(3) . .
O3 C37 Dy2 O5 106.9(3) . .
C38 C37 Dy2 O5 52(4) . .
O4 C37 Dy2 C45 -80.7(3) . .
O3 C37 Dy2 C45 103.5(3) . .
C38 C37 Dy2 C45 49(4) . .
O1 C45 Dy2 O5 176.4(4) . 2_567
O5 C45 Dy2 O5 -0.3(4) . 2_567
C46 C45 Dy2 O5 -124.3(17) . 2_567
O1 C45 Dy2 O6 -112.2(4) . .
O5 C45 Dy2 O6 71.1(3) . .
C46 C45 Dy2 O6 -52.9(17) . .
O1 C45 Dy2 O2 102.4(4) . 2_567
O5 C45 Dy2 O2 -74.3(3) . 2_567
C46 C45 Dy2 O2 161.7(18) . 2_567
O1 C45 Dy2 O3 16.5(4) . .
O5 C45 Dy2 O3 -160.2(3) . .
C46 C45 Dy2 O3 75.8(18) . .
O5 C45 Dy2 O1 -176.7(6) . .
C46 C45 Dy2 O1 59.3(17) . .
O1 C45 Dy2 O4 -36.7(4) . .
O5 C45 Dy2 O4 146.6(3) . .
C46 C45 Dy2 O4 22.6(18) . .
O1 C45 Dy2 N1 -93.4(5) . .
O5 C45 Dy2 N1 89.9(4) . .
C46 C45 Dy2 N1 -34.1(19) . .
O1 C45 Dy2 N2 94.4(4) . .
O5 C45 Dy2 N2 -82.3(4) . .
C46 C45 Dy2 N2 153.7(16) . .
O1 C45 Dy2 O5 176.7(6) . .
C46 C45 Dy2 O5 -124.0(19) . .
O1 C45 Dy2 C37 -10.2(4) . .
O5 C45 Dy2 C37 173.1(3) . .
C46 C45 Dy2 C37 49.1(18) . .
O5 C45 O1 Dy2 3.6(7) . .
C46 C45 O1 Dy2 -167.3(5) . .
O5 Dy2 O1 C45 -4.3(5) 2_567 .
O6 Dy2 O1 C45 63.7(4) . .
O2 Dy2 O1 C45 -71.9(4) 2_567 .
O3 Dy2 O1 C45 -163.5(4) . .
O4 Dy2 O1 C45 141.1(4) . .
N1 Dy2 O1 C45 122.8(4) . .
N2 Dy2 O1 C45 -120.5(4) . .
O5 Dy2 O1 C45 -1.8(3) . .
C37 Dy2 O1 C45 169.3(4) . .
O6 C53 O2 Dy2 1.1(8) . 2_567
C54 C53 O2 Dy2 179.8(3) . 2_567
O4 C37 O3 Dy2 -4.4(5) . .
C38 C37 O3 Dy2 175.6(3) . .
O5 Dy2 O3 C37 142.6(3) 2_567 .
O6 Dy2 O3 C37 -0.9(4) . .
O2 Dy2 O3 C37 -153.6(3) 2_567 .
O1 Dy2 O3 C37 -73.9(3) . .
O4 Dy2 O3 C37 2.4(3) . .
N1 Dy2 O3 C37 70.7(3) . .
N2 Dy2 O3 C37 132.1(3) . .
O5 Dy2 O3 C37 -90.7(3) . .
C45 Dy2 O3 C37 -80.7(3) . .
O3 C37 O4 Dy2 4.2(5) . .
C38 C37 O4 Dy2 -175.7(4) . .
O5 Dy2 O4 C37 -148.9(3) 2_567 .
O6 Dy2 O4 C37 175.0(3) . .
O2 Dy2 O4 C37 34.3(4) 2_567 .
O3 Dy2 O4 C37 -2.4(3) . .
O1 Dy2 O4 C37 86.1(3) . .
N1 Dy2 O4 C37 -105.4(3) . .
N2 Dy2 O4 C37 -53.8(3) . .
O5 Dy2 O4 C37 115.6(3) . .
C45 Dy2 O4 C37 101.1(3) . .
O1 C45 O5 Dy2 175.4(16) . 2_567
C46 C45 O5 Dy2 -13(2) . 2_567
Dy2 C45 O5 Dy2 179(2) . 2_567
O1 C45 O5 Dy2 -3.1(6) . .
C46 C45 O5 Dy2 168.1(5) . .
O5 Dy2 O5 C45 179.7(4) 2_567 .
O6 Dy2 O5 C45 -100.7(3) . .
O2 Dy2 O5 C45 97.1(3) 2_567 .
O3 Dy2 O5 C45 23.9(4) . .
O1 Dy2 O5 C45 1.8(3) . .
O4 Dy2 O5 C45 -36.4(3) . .
N1 Dy2 O5 C45 -125.6(3) . .
N2 Dy2 O5 C45 128.6(3) . .
C37 Dy2 O5 C45 -8.0(4) . .
O5 Dy2 O5 Dy2 0.0 2_567 2_567
O6 Dy2 O5 Dy2 79.59(14) . 2_567
O2 Dy2 O5 Dy2 -82.65(14) 2_567 2_567
O3 Dy2 O5 Dy2 -155.86(12) . 2_567
O1 Dy2 O5 Dy2 -177.9(2) . 2_567
O4 Dy2 O5 Dy2 143.89(13) . 2_567
N1 Dy2 O5 Dy2 54.7(2) . 2_567
N2 Dy2 O5 Dy2 -51.1(2) . 2_567
C37 Dy2 O5 Dy2 172.26(15) . 2_567
C45 Dy2 O5 Dy2 -179.7(4) . 2_567
O2 C53 O6 Dy2 25.4(8) . .
C54 C53 O6 Dy2 -153.4(3) . .
O5 Dy2 O6 C53 19.9(5) 2_567 .
O2 Dy2 O6 C53 -36.8(6) 2_567 .
O3 Dy2 O6 C53 -177.8(5) . .
O1 Dy2 O6 C53 -107.7(5) . .
O4 Dy2 O6 C53 179.5(5) . .
N1 Dy2 O6 C53 104.5(5) . .
N2 Dy2 O6 C53 75.9(5) . .
O5 Dy2 O6 C53 -59.8(5) . .
C37 Dy2 O6 C53 -178.2(5) . .
C45 Dy2 O6 C53 -85.2(5) . .
O9 C17 O7 Dy1 15.6(8) . .
C18 C17 O7 Dy1 -166.3(3) . .
O12 Dy1 O7 C17 24.9(5) 2_656 .
O9 Dy1 O7 C17 -31.9(5) 2_656 .
O8 Dy1 O7 C17 -105.4(5) . .
O11 Dy1 O7 C17 -154.6(4) . .
O10 Dy1 O7 C17 -178.9(5) . .
N3 Dy1 O7 C17 85.2(5) . .
N4 Dy1 O7 C17 107.1(5) . .
C9 Dy1 O7 C17 -166.7(5) . .
O12 Dy1 O7 C17 -54.8(5) . .
C1 Dy1 O7 C17 -81.5(5) . .
O12 C1 O8 Dy1 4.3(7) . .
C2 C1 O8 Dy1 -170.6(5) . .
O12 Dy1 O8 C1 5.8(5) 2_656 .
O9 Dy1 O8 C1 -64.5(4) 2_656 .
O7 Dy1 O8 C1 69.9(4) . .
O11 Dy1 O8 C1 -141.3(4) . .
O10 Dy1 O8 C1 162.9(4) . .
N3 Dy1 O8 C1 -124.3(4) . .
N4 Dy1 O8 C1 119.2(4) . .
C9 Dy1 O8 C1 -168.8(5) . .
O12 Dy1 O8 C1 -2.2(4) . .
O7 C17 O9 Dy1 12.0(9) . 2_656
C18 C17 O9 Dy1 -166.1(3) . 2_656
O11 C9 O10 Dy1 9.8(5) . .
C10 C9 O10 Dy1 -169.6(4) . .
O12 Dy1 O10 C9 -146.5(3) 2_656 .
O9 Dy1 O10 C9 6.3(4) 2_656 .
O7 Dy1 O10 C9 154.8(3) . .
O8 Dy1 O10 C9 77.9(3) . .
O11 Dy1 O10 C9 -5.4(3) . .
N3 Dy1 O10 C9 -71.2(3) . .
N4 Dy1 O10 C9 -131.4(3) . .
O12 Dy1 O10 C9 91.0(3) . .
C1 Dy1 O10 C9 84.8(3) . .
O10 C9 O11 Dy1 -9.9(5) . .
C10 C9 O11 Dy1 169.5(4) . .
O12 Dy1 O11 C9 155.6(3) 2_656 .
O9 Dy1 O11 C9 -165.1(3) 2_656 .
O7 Dy1 O11 C9 -25.2(4) . .
O8 Dy1 O11 C9 -75.0(3) . .
O10 Dy1 O11 C9 5.5(3) . .
N3 Dy1 O11 C9 114.4(3) . .
N4 Dy1 O11 C9 60.2(3) . .
O12 Dy1 O11 C9 -107.3(3) . .
C1 Dy1 O11 C9 -89.7(3) . .
O8 C1 O12 Dy1 -139.7(14) . 2_656
C2 C1 O12 Dy1 35(2) . 2_656
Dy1 C1 O12 Dy1 -136.1(17) . 2_656
O8 C1 O12 Dy1 -3.6(6) . .
C2 C1 O12 Dy1 171.2(6) . .
O12 Dy1 O12 C1 -171.1(4) 2_656 .
O9 Dy1 O12 C1 108.5(3) 2_656 .
O7 Dy1 O12 C1 -89.7(3) . .
O8 Dy1 O12 C1 2.1(3) . .
O11 Dy1 O12 C1 45.3(3) . .
O10 Dy1 O12 C1 -14.7(4) . .
N3 Dy1 O12 C1 136.9(3) . .
N4 Dy1 O12 C1 -116.6(3) . .
C9 Dy1 O12 C1 16.3(4) . .
O12 Dy1 O12 Dy1 0.0 2_656 2_656
O9 Dy1 O12 Dy1 -80.39(14) 2_656 2_656
O7 Dy1 O12 Dy1 81.37(14) . 2_656
O8 Dy1 O12 Dy1 173.2(2) . 2_656
O11 Dy1 O12 Dy1 -143.58(13) . 2_656
O10 Dy1 O12 Dy1 156.46(12) . 2_656
N3 Dy1 O12 Dy1 -52.0(2) . 2_656
N4 Dy1 O12 Dy1 54.5(2) . 2_656
C9 Dy1 O12 Dy1 -172.61(15) . 2_656
C1 Dy1 O12 Dy1 171.1(4) . 2_656
